data_2106558
loop_
_publ_author_name
'Menchetti, S.'
'Sabelli, C.'

_publ_section_title
;
 The crystal structure of Na2 (B4 O6 (O H)2)
;
_journal_name_full 'Acta Crystallographica B (24,1968-38,1982)'
_journal_page_first 1080
_journal_page_last 1084
_journal_volume 34
_journal_year 1978
_chemical_formula_sum 'B4 H2 Na2 O8'
_chemical_name_systematic 'Na2 (B4 O6 (O H)2)'
_space_group_IT_number 61
_symmetry_space_group_name_Hall '-P 2ac 2ab'
_symmetry_space_group_name_H-M 'P b c a'
_cell_angle_alpha 90
_cell_angle_beta 90
_cell_angle_gamma 90
_cell_formula_units_Z 8
_cell_length_a 8.54
_cell_length_b 10.263
_cell_length_c 14.547
_cell_volume 1274.987
_citation_journal_id_ASTM ACBCAR
_cod_data_source_file Menchetti_ACBCAR_1978_396.cif
_cod_data_source_block H2B4Na2O8
_cod_original_formula_sum 'H2 B4 Na2 O8'
_cod_database_code 2106558

loop_
_symmetry_equiv_pos_as_xyz
x,y,z
-x+1/2,-y,z+1/2
x+1/2,-y+1/2,-z
-x,y+1/2,-z+1/2
-x,-y,-z
x-1/2,y,-z-1/2
-x-1/2,y-1/2,z
x,-y-1/2,z-1/2

loop_
_atom_site_label
_atom_site_type_symbol
_atom_site_fract_x
_atom_site_fract_y
_atom_site_fract_z
_atom_site_occupancy
_atom_site_U_iso_or_equiv
O1 O-2 0.4836 0.3315 0.2373 1 0.0
O2 O-2 0.7488 0.3179 0.1819 1 0.0
Na1 Na+1 0.9187 0.5444 0.32 1 0.0
O3 O-2 0.5657 0.1405 0.1526 1 0.0
O4 O-2 0.5458 0.3523 0.0774 1 0.0
H2 H+1 0.354 0.296 -0.097 1 0.0
O5 O-2 0.2974 0.1686 0.1964 1 0.0
B1 B+3 0.5862 0.2802 0.1623 1 0.0
O8 O-2 0.4164 0.352 -0.0665 1 0.0
H1 H+1 0.413 -0.077 0.016 1 0.0
Na2 Na+1 0.7931 0.4834 0.0607 1 0.0
B4 B+3 0.4462 0.2938 0.018 1 0.0
O6 O-2 0.3721 0.1794 0.0365 1 0.0
O7 O-2 0.3682 -0.0217 0.1089 1 0.0
B2 B+3 0.4055 0.1156 0.1242 1 0.0
B3 B+3 0.3411 0.272 0.2491 1 0.0
